data_1532413
loop_
_publ_author_name
'Yartys', V.A.'
'Olavesen, T.'
'Hauback, B.C.'
'Fjellvag, H.'
'Brinks, H.W.'

_publ_section_title
;
 Hexagonal La Ni Sn D2 with a filled (Zr Be Si)-type structure
;
_journal_name_full 'Journal of Alloys Compd.'
_journal_page_first 141
_journal_page_last 145
_journal_volume 330
_journal_year 2002
_chemical_formula_sum 'D2 La Ni Sn'
_chemical_name_systematic 'La Ni Sn D2'
_space_group_IT_number 194
_symmetry_space_group_name_Hall '-P 6c 2c'
_symmetry_space_group_name_H-M 'P 63/m m c'
_cell_angle_alpha 90
_cell_angle_beta 90
_cell_angle_gamma 120
_cell_formula_units_Z 2
_cell_length_a 4.42249
_cell_length_b 4.42249
_cell_length_c 8.67405
_cell_volume 146.922
_citation_journal_id_ASTM JALCEU
_cod_data_source_file Yartys_JALCEU_2002_362.cif
_cod_data_source_block D2La1Ni1Sn1
_cod_original_cell_volume 146.9218
_cod_original_formula_sum 'D2 La1 Ni1 Sn1'
_cod_database_code 1532413

loop_
_symmetry_equiv_pos_as_xyz
x,y,z
x-y,x,z+1/2
-y,x-y,z
-x,-y,z+1/2
-x+y,-x,z
y,-x+y,z+1/2
-y,-x,-z+1/2
x-y,-y,-z
x,x-y,-z+1/2
y,x,-z
-x+y,y,-z+1/2
-x,-x+y,-z
-x,-y,-z
-x+y,-x,-z-1/2
y,-x+y,-z
x,y,-z-1/2
x-y,x,-z
-y,x-y,-z-1/2
y,x,z-1/2
-x+y,y,z
-x,-x+y,z-1/2
-y,-x,z
x-y,-y,z-1/2
x,x-y,z

loop_
_atom_site_label
_atom_site_type_symbol
_atom_site_fract_x
_atom_site_fract_y
_atom_site_fract_z
_atom_site_occupancy
_atom_site_U_iso_or_equiv
Ni2 Ni 0.6667 0.3333 0.25 0.1 0.0
Sn2 Sn 0.6667 0.3333 0.25 0.9 0.0
D1 D 0.3333 0.6667 0.4365 1 0.0
La1 La 0 0 0 1 0.0
Ni1 Ni 0.3333 0.6667 0.25 0.9 0.0
Sn1 Sn 0.3333 0.6667 0.25 0.1 0.0
